data_4026486
loop_
_publ_author_name
'Prachi Singh'
'Abhishek Baheti'
'K. R. Justin Thomas'

_publ_section_title
;
 Synthesis and Optical Properties of Acidochromic Amine-Substituted
 Benzo[a]phenazines
;
_journal_name_full 'Journal of Organic Chemistry'
_journal_page_first 6134
_journal_page_last 6145
_journal_paper_doi 10.1021/jo200857p
_journal_volume 76
_journal_year 2011
_chemical_formula_moiety 'C22 H13 N O2'
_chemical_formula_sum 'C22 H13 N O2'
_chemical_formula_weight 323.33
_chemical_name_systematic
;
 ?
;
_space_group_IT_number 14
_symmetry_cell_setting monoclinic
_symmetry_space_group_name_Hall '-P 2yn'
_symmetry_space_group_name_H-M 'P 1 21/n 1'
_atom_sites_solution_hydrogens geom
_atom_sites_solution_primary direct
_atom_sites_solution_secondary difmap
_audit_creation_method SHELXL-97
_cell_angle_alpha 90.00
_cell_angle_beta 91.959(2)
_cell_angle_gamma 90.00
_cell_formula_units_Z 4
_cell_length_a 8.0476(3)
_cell_length_b 16.3132(6)
_cell_length_c 11.7439(5)
_cell_measurement_reflns_used 25
_cell_measurement_temperature 298(2)
_cell_measurement_theta_max 26.2
_cell_measurement_theta_min 1.8
_cell_volume 1540.86(10)
_computing_structure_refinement 'SHELXL-97 (Sheldrick, 1997)'
_diffrn_ambient_temperature 298(2)
_diffrn_measured_fraction_theta_full 0.999
_diffrn_measured_fraction_theta_max 0.999
_diffrn_radiation_monochromator graphite
_diffrn_radiation_source 'fine-focus sealed tube'
_diffrn_radiation_type MoK\a
_diffrn_radiation_wavelength 0.71073
_diffrn_reflns_av_R_equivalents 0.0329
_diffrn_reflns_av_sigmaI/netI 0.0267
_diffrn_reflns_limit_h_max 10
_diffrn_reflns_limit_h_min -8
_diffrn_reflns_limit_k_max 21
_diffrn_reflns_limit_k_min -21
_diffrn_reflns_limit_l_max 15
_diffrn_reflns_limit_l_min -15
_diffrn_reflns_number 17404
_diffrn_reflns_theta_full 27.59
_diffrn_reflns_theta_max 27.59
_diffrn_reflns_theta_min 2.14
_exptl_absorpt_coefficient_mu 0.090
_exptl_absorpt_correction_type none
_exptl_crystal_colour brown
_exptl_crystal_density_diffrn 1.394
_exptl_crystal_description needle
_exptl_crystal_F_000 672
_exptl_crystal_size_max 0.6
_exptl_crystal_size_mid 0.2
_exptl_crystal_size_min 0.08
_refine_diff_density_max 0.523
_refine_diff_density_min -0.197
_refine_diff_density_rms 0.043
_refine_ls_extinction_method none
_refine_ls_goodness_of_fit_ref 1.037
_refine_ls_hydrogen_treatment constr
_refine_ls_matrix_type full
_refine_ls_number_parameters 226
_refine_ls_number_reflns 3581
_refine_ls_number_restraints 0
_refine_ls_restrained_S_all 1.037
_refine_ls_R_factor_all 0.0914
_refine_ls_R_factor_gt 0.0587
_refine_ls_shift/su_max 0.000
_refine_ls_shift/su_mean 0.000
_refine_ls_structure_factor_coef Fsqd
_refine_ls_weighting_details 'calc w=1/[\s^2^(Fo^2^)+(0.0818P)^2^+0.6225P] where P=(Fo^2^+2Fc^2^)/3'
_refine_ls_weighting_scheme calc
_refine_ls_wR_factor_gt 0.1560
_refine_ls_wR_factor_ref 0.1796
_reflns_number_gt 2386
_reflns_number_total 3581
_reflns_threshold_expression >2sigma(I)
_cod_data_source_file jo200857p_si_002.cif
_cod_data_source_block ps
_cod_database_code 4026486

loop_
_symmetry_equiv_pos_as_xyz
'x, y, z'
'-x+1/2, y+1/2, -z+1/2'
'-x, -y, -z'
'x-1/2, -y-1/2, z-1/2'

loop_
_atom_site_label
_atom_site_type_symbol
_atom_site_fract_x
_atom_site_fract_y
_atom_site_fract_z
_atom_site_U_iso_or_equiv
_atom_site_adp_type
_atom_site_occupancy
_atom_site_symmetry_multiplicity
_atom_site_calc_flag
_atom_site_refinement_flags
O1 O 0.0589(3) 0.22552(15) 0.50627(15) 0.0929(7) Uani 1 1 d .
O2 O -0.0638(3) 0.10429(13) 0.63614(17) 0.0838(6) Uani 1 1 d .
N1 N 0.1210(2) 0.23993(11) 0.97283(14) 0.0482(5) Uani 1 1 d .
C1 C 0.0764(3) 0.23004(17) 0.6095(2) 0.0623(7) Uani 1 1 d .
C2 C 0.0055(3) 0.16145(16) 0.6822(2) 0.0606(6) Uani 1 1 d .
C3 C 0.0241(3) 0.17026(15) 0.80469(19) 0.0553(6) Uani 1 1 d .
H3 H -0.0204 0.1304 0.8513 0.083 Uiso 1 1 calc R
C4 C 0.1045(3) 0.23491(14) 0.85301(18) 0.0485(5) Uani 1 1 d .
C5 C 0.2738(3) 0.36034(14) 0.8374(2) 0.0544(6) Uani 1 1 d .
H5 H 0.2879 0.3614 0.9164 0.082 Uiso 1 1 calc R
C6 C 0.3478(3) 0.42083(16) 0.7723(3) 0.0699(8) Uani 1 1 d .
H6 H 0.4119 0.4615 0.8078 0.105 Uiso 1 1 calc R
C7 C 0.3261(3) 0.42034(18) 0.6570(3) 0.0701(8) Uani 1 1 d .
H7 H 0.3709 0.4622 0.6140 0.105 Uiso 1 1 calc R
C8 C 0.2376(3) 0.35777(19) 0.6035(2) 0.0713(8) Uani 1 1 d .
H8 H 0.2281 0.3563 0.5244 0.107 Uiso 1 1 calc R
C9 C 0.1638(3) 0.29791(15) 0.66628(19) 0.0555(6) Uani 1 1 d .
C10 C 0.1810(3) 0.29960(14) 0.78698(18) 0.0489(5) Uani 1 1 d .
C11 C 0.1853(3) 0.17823(13) 1.04376(17) 0.0448(5) Uani 1 1 d .
C12 C 0.2609(3) 0.10518(14) 1.01576(19) 0.0559(6) Uani 1 1 d .
H12 H 0.2763 0.0909 0.9402 0.084 Uiso 1 1 calc R
C13 C 0.3126(3) 0.05425(15) 1.1033(2) 0.0616(6) Uani 1 1 d .
H13 H 0.3633 0.0047 1.0866 0.092 Uiso 1 1 calc R
C14 C 0.2906(3) 0.07559(15) 1.2161(2) 0.0604(6) Uani 1 1 d .
H14 H 0.3240 0.0395 1.2738 0.091 Uiso 1 1 calc R
C15 C 0.2198(3) 0.14937(14) 1.24385(18) 0.0508(5) Uani 1 1 d .
H15 H 0.2087 0.1640 1.3197 0.076 Uiso 1 1 calc R
C16 C 0.1655(2) 0.20137(13) 1.15766(16) 0.0423(5) Uani 1 1 d .
C17 C 0.0811(2) 0.27928(12) 1.15591(16) 0.0412(5) Uani 1 1 d .
C18 C 0.0222(3) 0.33034(14) 1.24062(18) 0.0489(5) Uani 1 1 d .
H18 H 0.0392 0.3173 1.3172 0.073 Uiso 1 1 calc R
C19 C -0.0614(3) 0.40028(14) 1.2085(2) 0.0558(6) Uani 1 1 d .
H19 H -0.1007 0.4351 1.2642 0.084 Uiso 1 1 calc R
C20 C -0.0885(3) 0.42014(14) 1.0946(2) 0.0554(6) Uani 1 1 d .
H20 H -0.1468 0.4677 1.0754 0.083 Uiso 1 1 calc R
C21 C -0.0310(3) 0.37119(14) 1.00968(19) 0.0512(5) Uani 1 1 d .
H21 H -0.0488 0.3847 0.9333 0.077 Uiso 1 1 calc R
C22 C 0.0545(3) 0.30091(13) 1.04171(16) 0.0430(5) Uani 1 1 d .

loop_
_atom_site_aniso_label
_atom_site_aniso_U_11
_atom_site_aniso_U_22
_atom_site_aniso_U_33
_atom_site_aniso_U_23
_atom_site_aniso_U_13
_atom_site_aniso_U_12
O1 0.1205(18) 0.1218(18) 0.0359(10) -0.0032(10) -0.0034(10) 0.0161(14)
O2 0.1011(15) 0.0804(13) 0.0684(13) -0.0244(11) -0.0181(11) 0.0012(12)
N1 0.0648(11) 0.0496(10) 0.0301(9) 0.0007(7) 0.0040(8) 0.0092(8)
C1 0.0673(15) 0.0799(17) 0.0400(13) 0.0003(12) 0.0040(11) 0.0258(13)
C2 0.0673(15) 0.0655(15) 0.0483(14) -0.0108(12) -0.0070(11) 0.0150(12)
C3 0.0678(14) 0.0578(14) 0.0399(12) -0.0028(10) -0.0023(10) 0.0089(11)
C4 0.0567(12) 0.0548(13) 0.0340(11) 0.0026(9) 0.0024(9) 0.0142(10)
C5 0.0599(13) 0.0531(13) 0.0507(13) 0.0054(10) 0.0107(10) 0.0113(11)
C6 0.0636(15) 0.0573(15) 0.090(2) 0.0065(14) 0.0182(14) 0.0100(12)
C7 0.0748(17) 0.0659(16) 0.0710(18) 0.0286(14) 0.0204(14) 0.0126(14)
C8 0.0734(16) 0.086(2) 0.0552(15) 0.0239(14) 0.0177(13) 0.0297(15)
C9 0.0605(13) 0.0631(14) 0.0433(12) 0.0092(11) 0.0052(10) 0.0246(11)
C10 0.0534(12) 0.0517(12) 0.0418(12) 0.0039(10) 0.0056(9) 0.0155(10)
C11 0.0529(11) 0.0478(11) 0.0336(10) 0.0030(9) -0.0001(8) -0.0011(9)
C12 0.0714(15) 0.0564(13) 0.0399(12) -0.0050(10) 0.0009(10) 0.0102(12)
C13 0.0733(16) 0.0530(13) 0.0578(15) -0.0023(11) -0.0062(12) 0.0122(12)
C14 0.0753(16) 0.0573(14) 0.0477(14) 0.0078(11) -0.0110(11) 0.0048(12)
C15 0.0604(13) 0.0566(13) 0.0350(11) 0.0036(9) -0.0045(9) -0.0016(10)
C16 0.0455(10) 0.0465(11) 0.0350(10) 0.0001(9) 0.0014(8) -0.0070(9)
C17 0.0454(10) 0.0457(11) 0.0327(10) 0.0015(8) 0.0023(8) -0.0083(9)
C18 0.0593(12) 0.0535(13) 0.0341(11) -0.0024(9) 0.0065(9) -0.0084(10)
C19 0.0655(14) 0.0529(13) 0.0499(13) -0.0098(11) 0.0161(11) -0.0038(11)
C20 0.0608(13) 0.0497(13) 0.0564(14) 0.0018(11) 0.0102(11) 0.0061(10)
C21 0.0611(13) 0.0523(12) 0.0404(11) 0.0034(10) 0.0038(10) 0.0046(10)
C22 0.0502(11) 0.0456(11) 0.0333(10) -0.0008(8) 0.0034(8) -0.0012(9)

loop_
_atom_type_symbol
_atom_type_description
_atom_type_scat_dispersion_real
_atom_type_scat_dispersion_imag
_atom_type_scat_source
C C 0.0033 0.0016 'International Tables Vol C Tables 4.2.6.8 and 6.1.1.4'
H H 0.0000 0.0000 'International Tables Vol C Tables 4.2.6.8 and 6.1.1.4'
N N 0.0061 0.0033 'International Tables Vol C Tables 4.2.6.8 and 6.1.1.4'
O O 0.0106 0.0060 'International Tables Vol C Tables 4.2.6.8 and 6.1.1.4'

loop_
_geom_angle_atom_site_label_1
_geom_angle_atom_site_label_2
_geom_angle_atom_site_label_3
_geom_angle
C11 N1 C22 108.01(17)
C11 N1 C4 125.02(17)
C22 N1 C4 126.34(17)
O1 C1 C9 122.5(3)
O1 C1 C2 118.6(3)
C9 C1 C2 118.9(2)
O2 C2 C3 123.6(3)
O2 C2 C1 119.4(2)
C3 C2 C1 117.0(2)
C4 C3 C2 121.7(2)
C4 C3 H3 119.1
C2 C3 H3 119.1
C3 C4 N1 119.4(2)
C3 C4 C10 123.1(2)
N1 C4 C10 117.5(2)
C10 C5 C6 120.9(2)
C10 C5 H5 119.5
C6 C5 H5 119.5
C7 C6 C5 120.0(3)
C7 C6 H6 120.0
C5 C6 H6 120.0
C6 C7 C8 120.2(2)
C6 C7 H7 119.9
C8 C7 H7 119.9
C9 C8 C7 120.5(3)
C9 C8 H8 119.8
C7 C8 H8 119.8
C8 C9 C10 119.6(3)
C8 C9 C1 120.4(2)
C10 C9 C1 120.0(2)
C5 C10 C9 118.8(2)
C5 C10 C4 122.0(2)
C9 C10 C4 119.2(2)
C12 C11 N1 129.59(19)
C12 C11 C16 121.55(19)
N1 C11 C16 108.85(18)
C13 C12 C11 117.9(2)
C13 C12 H12 121.1
C11 C12 H12 121.1
C12 C13 C14 121.1(2)
C12 C13 H13 119.4
C14 C13 H13 119.4
C15 C14 C13 120.9(2)
C15 C14 H14 119.6
C13 C14 H14 119.6
C14 C15 C16 119.2(2)
C14 C15 H15 120.4
C16 C15 H15 120.4
C15 C16 C11 119.3(2)
C15 C16 C17 133.62(19)
C11 C16 C17 106.99(17)
C18 C17 C22 119.35(19)
C18 C17 C16 133.55(19)
C22 C17 C16 107.06(17)
C19 C18 C17 118.5(2)
C19 C18 H18 120.8
C17 C18 H18 120.8
C18 C19 C20 121.3(2)
C18 C19 H19 119.4
C20 C19 H19 119.4
C21 C20 C19 121.3(2)
C21 C20 H20 119.3
C19 C20 H20 119.3
C20 C21 C22 117.6(2)
C20 C21 H21 121.2
C22 C21 H21 121.2
C21 C22 C17 121.97(19)
C21 C22 N1 128.94(19)
C17 C22 N1 109.04(18)

loop_
_geom_bond_atom_site_label_1
_geom_bond_atom_site_label_2
_geom_bond_distance
O1 C1 1.218(3)
O2 C2 1.205(3)
N1 C11 1.395(3)
N1 C22 1.400(3)
N1 C4 1.411(3)
C1 C9 1.460(4)
C1 C2 1.530(4)
C2 C3 1.448(3)
C3 C4 1.352(3)
C3 H3 0.9300
C4 C10 1.458(3)
C5 C10 1.364(3)
C5 C6 1.394(3)
C5 H5 0.9300
C6 C7 1.359(4)
C6 H6 0.9300
C7 C8 1.383(4)
C7 H7 0.9300
C8 C9 1.371(4)
C8 H8 0.9300
C9 C10 1.420(3)
C11 C12 1.383(3)
C11 C16 1.404(3)
C12 C13 1.375(3)
C12 H12 0.9300
C13 C14 1.387(3)
C13 H13 0.9300
C14 C15 1.375(3)
C14 H14 0.9300
C15 C16 1.380(3)
C15 H15 0.9300
C16 C17 1.441(3)
C17 C18 1.393(3)
C17 C22 1.396(3)
C18 C19 1.371(3)
C18 H18 0.9300
C19 C20 1.387(3)
C19 H19 0.9300
C20 C21 1.370(3)
C20 H20 0.9300
C21 C22 1.383(3)
C21 H21 0.9300

loop_
_cod_related_entry_id
_cod_related_entry_database
_cod_related_entry_code
1 ChemSpider 30659396
